data_5000185
loop_
_publ_author_name
'Burns, D. M.'
'Iball, J.'

_publ_section_title
;
 Refinement of the Structure of Chrysene
;
_journal_issue 1291
_journal_name_full
;
 Proceedings of the Royal Society A: Mathematical, Physical
 and Engineering Sciences
;
_journal_page_first 491
_journal_page_last 514
_journal_paper_doi 10.1098/rspa.1960.0168
_journal_volume 257
_journal_year 1960
_chemical_formula_sum 'C18 H12'
_space_group_IT_number 15
_symmetry_cell_setting monoclinic
_symmetry_space_group_name_Hall '-I 2yc'
_symmetry_space_group_name_H-M 'I 1 2/c 1'
_cell_angle_alpha 90
_cell_angle_beta 116.2
_cell_angle_gamma 90
_cell_formula_units_Z 4
_cell_length_a 8.386
_cell_length_b 6.196
_cell_length_c 25.203
_cod_original_sg_symbol_H-M 'I 2/c'
_cod_database_code 5000185

loop_
_symmetry_equiv_pos_site_id
_symmetry_equiv_pos_as_xyz
1 x,y,z
2 1/2+x,1/2+y,1/2+z
3 -x,y,1/2-z
4 1/2-x,1/2+y,-z
5 -x,-y,-z
6 -1/2-x,-1/2-y,-1/2-z
7 x,-y,-1/2+z
8 -1/2+x,-1/2-y,z

loop_
_atom_site_label
_atom_site_type_symbol
_atom_site_fract_x
_atom_site_fract_y
_atom_site_fract_z
C1 C -0.02620 0.08480 0.01260
C2 C 0.01930 0.07990 0.07580
C3 C -0.03020 0.24370 0.10410
C4 C 0.01330 0.23040 0.16360
C5 C 0.11050 0.05550 0.19690
C6 C 0.16070 -0.10640 0.17100
C7 C 0.11670 -0.09700 0.10950
C8 C 0.16870 -0.26510 0.08230
C9 C -0.12590 0.25950 -0.02340
H1 H -0.10200 0.37300 0.08100
H2 H -0.03000 0.35300 0.18100
H3 H 0.13900 0.03900 0.23700
H4 H 0.23100 -0.24300 0.19300
H5 H 0.24300 -0.39500 0.10700
H6 H -0.16300 0.37800 -0.00600
C1D C 0.02620 -0.08480 -0.01260
C9D C 0.12590 -0.25950 0.02340
C8D C -0.16870 0.26510 -0.08230
C2D C -0.01930 -0.07990 -0.07580
H6D H 0.16300 -0.37800 0.00600
C7D C -0.11670 0.09700 -0.10950
H5D H -0.24300 0.39500 -0.10700
C3D C 0.03020 -0.24370 -0.10410
C6D C -0.16070 0.10640 -0.17100
C4D C -0.01330 -0.23040 -0.16360
H1D H 0.10200 -0.37300 -0.08100
C5D C -0.11050 -0.05550 -0.19690
H4D H -0.23100 0.24300 -0.19300
H2D H 0.03000 -0.35300 -0.18100
H3D H -0.13900 -0.03900 -0.23700

loop_
_atom_type_symbol
_atom_type_radius_bond
C 0.68
H 0.20
